data_7208709
loop_
_publ_author_name
'Sunatsuki, Yukinari'
'Miyahara, Sho'
'Sasaki, Yuu'
'Suzuki, Takayoshi'
'Kojima, Masaaki'
'Matsumoto, Naohide'

_publ_section_title
;
 Conglomerate crystallization, chiral recognition and spin-crossover in a
 host--guest complex consisting of FeIII complexes (host) and
 [Cr(ox)3]3&#x2212; (guest)
;
_journal_issue 20
_journal_name_full CrystEngComm
_journal_page_first 6377
_journal_paper_doi 10.1039/c2ce25612f
_journal_volume 14
_journal_year 2012
_chemical_absolute_configuration 'CHOOSE rm ad rmad syn or unk'
_chemical_formula_moiety 'C21 H23.50 Cr0.50 Fe N10 O6.50'
_chemical_formula_sum 'C21 H23.5 Cr0.5 Fe N10 O6.5'
_chemical_formula_weight 601.82
_space_group_IT_number 150
_symmetry_cell_setting trigonal
_symmetry_Int_Tables_number 150
_symmetry_space_group_name_Hall 'P 3 2"'
_symmetry_space_group_name_H-M 'P 3 2 1'
_atom_sites_solution_hydrogens geom
_atom_sites_solution_primary direct
_atom_sites_solution_secondary difmap
_cell_angle_alpha 90.0000
_cell_angle_beta 90.0000
_cell_angle_gamma 120.0000
_cell_formula_units_Z 2
_cell_length_a 12.6333(5)
_cell_length_b 12.6333(5)
_cell_length_c 9.2580(4)
_cell_measurement_reflns_used 13448
_cell_measurement_temperature 293
_cell_measurement_theta_max 29.93
_cell_measurement_theta_min 3.23
_cell_volume 1279.62(9)
_computing_cell_refinement 'RAPID AUTO'
_computing_data_collection 'RAPID AUTO (Rigaku, ????)'
_computing_data_reduction 'RAPID AUTO'
_computing_molecular_graphics 'CrystalStructure 4.0'
_computing_publication_material 'CrystalStructure 4.0 (Rigaku, 2010)'
_computing_structure_refinement 'SHELXL97 (Sheldrick, 2008)'
_computing_structure_solution 'SIR2004 (Burla, et al., 2005)'
_diffrn_ambient_temperature 293
_diffrn_detector_area_resol_mean 10.000
_diffrn_measured_fraction_theta_full 1.062
_diffrn_measured_fraction_theta_max 1.062
_diffrn_measurement_device_type 'Rigaku R-AXIS RAPID'
_diffrn_measurement_method \w
_diffrn_radiation_type 'Mo K\a'
_diffrn_radiation_wavelength 0.71075
_diffrn_reflns_av_R_equivalents 0.0424
_diffrn_reflns_limit_h_max 16
_diffrn_reflns_limit_h_min -16
_diffrn_reflns_limit_k_max 16
_diffrn_reflns_limit_k_min -16
_diffrn_reflns_limit_l_max 12
_diffrn_reflns_limit_l_min -11
_diffrn_reflns_number 17873
_diffrn_reflns_theta_full 27.46
_diffrn_reflns_theta_max 27.46
_diffrn_standards_number 0
_exptl_absorpt_coefficient_mu 0.850
_exptl_absorpt_correction_T_max 0.958
_exptl_absorpt_correction_T_min 0.902
_exptl_absorpt_correction_type numerical
_exptl_absorpt_process_details 'NUMABS (Rigaku, 1999)'
_exptl_crystal_colour dark
_exptl_crystal_density_diffrn 1.562
_exptl_crystal_density_method 'not measured'
_exptl_crystal_description block
_exptl_crystal_F_000 619.00
_exptl_crystal_size_max 0.370
_exptl_crystal_size_mid 0.310
_exptl_crystal_size_min 0.050
_refine_diff_density_max 0.390
_refine_diff_density_min -1.080
_refine_ls_abs_structure_details 'Flack, H. D. (1983), Acta Cryst. A39, 876-881. 857 Friedel Pairs'
_refine_ls_abs_structure_Flack 0.05(5)
_refine_ls_extinction_method none
_refine_ls_goodness_of_fit_ref 1.092
_refine_ls_hydrogen_treatment constr
_refine_ls_number_parameters 150
_refine_ls_number_reflns 1976
_refine_ls_number_restraints 0
_refine_ls_R_factor_gt 0.0618
_refine_ls_shift/su_max 0.003
_refine_ls_structure_factor_coef Fsqd
_refine_ls_weighting_details 'w = 1/[\s^2^(Fo^2^)+(0.1215P)^2^+0.3110P] where P=(Fo^2^+2Fc^2^)/3'
_refine_ls_weighting_scheme calc
_refine_ls_wR_factor_ref 0.1905
_reflns_number_gt 1526
_reflns_number_total 1976
_reflns_threshold_expression F^2^>2.0\s(F^2^)
_cod_data_source_file c2ce25612f.txt
_cod_data_source_block 070418
_cod_original_cell_volume 1279.63(9)
_cod_original_formula_sum 'C21 H23.50 Cr0.50 Fe N10 O6.50'
_cod_database_code 7208709

loop_
_symmetry_equiv_pos_site_id
_symmetry_equiv_pos_as_xyz
1 +X,+Y,+Z
2 -Y,+X-Y,+Z
3 -X+Y,-X,+Z
4 +Y,+X,-Z
5 +X-Y,-Y,-Z
6 -X,-X+Y,-Z

loop_
_atom_site_label
_atom_site_type_symbol
_atom_site_fract_x
_atom_site_fract_y
_atom_site_fract_z
_atom_site_U_iso_or_equiv
_atom_site_adp_type
_atom_site_occupancy
_atom_site_symmetry_multiplicity
_atom_site_calc_flag
_atom_site_refinement_flags
Fe(1) Fe 0.3333 0.6667 0.09022(9) 0.0513(4) Uani 1.0 2 d .
Cr(1) Cr 0.0000 0.0000 0.5000 0.0642(5) Uani 1.0 1 d .
O(1) O -0.087(2) 0.085(3) 0.4416(14) 0.134(6) Uani 0.5000 6 d .
O(2) O 0.0389(15) 0.0982(17) 0.6715(16) 0.151(6) Uani 0.5000 6 d .
O(3) O -0.036(5) 0.289(4) 0.493(5) 0.35(3) Uani 0.5000 6 d .
O(4) O 0.0382(17) 0.225(3) 0.809(4) 0.32(3) Uani 0.5000 6 d .
O(5) O 0.094(4) 0.094(4) 1.0000 0.77(19) Uani 0.3300 3 d .
N(1) N 0.3333 0.6667 -0.2438(7) 0.081(2) Uani 1.0 2 d .
N(2) N 0.2160(5) 0.5122(5) -0.0081(4) 0.0620(11) Uani 1.0 6 d .
N(3) N 0.3521(4) 0.5491(4) 0.2092(4) 0.0531(9) Uani 1.0 6 d .
N(4) N 0.3728(5) 0.4322(5) 0.3708(5) 0.0715(12) Uani 1.0 6 d .
C(1) C 0.2298(8) 0.5478(8) -0.2688(6) 0.094(3) Uani 1.0 6 d .
C(2) C 0.1421(7) 0.5075(7) -0.1360(6) 0.0826(18) Uani 1.0 6 d .
C(3) C 0.2012(7) 0.4134(5) 0.0488(5) 0.0677(12) Uani 1.0 6 d .
C(4) C 0.2728(5) 0.4278(5) 0.1742(5) 0.0601(12) Uani 1.0 6 d .
C(5) C 0.4093(5) 0.5464(5) 0.3285(5) 0.0562(12) Uani 1.0 6 d .
C(6) C 0.2879(6) 0.3587(6) 0.2753(6) 0.0721(14) Uani 1.0 6 d .
C(8) C 0.026(2) 0.182(3) 0.652(7) 0.23(3) Uani 0.5000 6 d .
C(7) C -0.033(3) 0.2014(16) 0.526(4) 0.131(8) Uani 0.5000 6 d .
H(1) H 0.2571 0.4893 -0.2849 0.1128 Uiso 1.0 6 calc R
H(2) H 0.1866 0.5496 -0.3545 0.1128 Uiso 1.0 6 calc R
H(3) H 0.1100 0.5623 -0.1228 0.0991 Uiso 1.0 6 calc R
H(4) H 0.0742 0.4252 -0.1498 0.0991 Uiso 1.0 6 calc R
H(5) H 0.1470 0.3369 0.0108 0.0812 Uiso 1.0 6 calc R
H(6) H 0.4678 0.6157 0.3766 0.0674 Uiso 1.0 6 calc R
H(7) H 0.3986 0.4102 0.4445 0.0858 Uiso 0.5000 6 calc R
H(8) H 0.2461 0.2737 0.2779 0.0865 Uiso 1.0 6 calc R

loop_
_atom_site_aniso_label
_atom_site_aniso_U_11
_atom_site_aniso_U_22
_atom_site_aniso_U_33
_atom_site_aniso_U_12
_atom_site_aniso_U_13
_atom_site_aniso_U_23
Fe(1) 0.0542(4) 0.0542(4) 0.0454(5) 0.0271(2) 0.0000 0.0000
Cr(1) 0.0619(7) 0.0619(7) 0.0689(10) 0.0309(3) 0.0000 0.0000
O(1) 0.155(13) 0.22(2) 0.104(7) 0.153(14) -0.027(10) -0.008(11)
O(2) 0.104(11) 0.155(13) 0.159(12) 0.038(11) -0.053(11) -0.009(10)
O(3) 0.72(8) 0.44(5) 0.216(19) 0.54(6) 0.08(4) 0.09(3)
O(4) 0.134(14) 0.41(4) 0.42(4) 0.15(2) -0.14(2) -0.38(4)
O(5) 0.40(8) 0.40(8) 1.0(3) -0.21(10) 0.51(15) -0.51(15)
N(1) 0.098(4) 0.098(4) 0.046(3) 0.0492(17) 0.0000 0.0000
N(2) 0.068(3) 0.070(3) 0.0485(18) 0.035(2) -0.0140(17) -0.0019(18)
N(3) 0.062(3) 0.055(2) 0.0416(17) 0.0283(17) -0.0071(16) -0.0034(15)
N(4) 0.078(3) 0.078(3) 0.064(3) 0.043(3) -0.007(3) 0.015(3)
C(1) 0.113(6) 0.108(5) 0.053(3) 0.049(5) -0.023(3) -0.013(3)
C(2) 0.085(4) 0.093(5) 0.053(3) 0.032(4) -0.028(3) 0.002(3)
C(3) 0.071(4) 0.063(3) 0.056(3) 0.024(4) -0.016(3) -0.0067(19)
C(4) 0.071(3) 0.055(3) 0.052(3) 0.030(3) -0.010(2) 0.0006(19)
C(5) 0.060(3) 0.069(3) 0.0432(18) 0.035(3) -0.0089(18) 0.0016(18)
C(6) 0.076(4) 0.058(3) 0.078(4) 0.031(3) -0.008(3) 0.015(3)
C(8) 0.076(13) 0.099(16) 0.49(8) 0.036(11) -0.09(3) 0.04(3)
C(7) 0.15(3) 0.085(12) 0.20(3) 0.091(16) 0.065(16) 0.019(14)

loop_
_atom_type_symbol
_atom_type_description
_atom_type_scat_dispersion_real
_atom_type_scat_dispersion_imag
_atom_type_scat_source
C C 0.0033 0.0016
;
'International Tables Vol C Tables 4.2.6.8 and 6.1.1.4'
;
H H 0.0000 0.0000
;
'International Tables Vol C Tables 4.2.6.8 and 6.1.1.4'
;
Cr Cr 0.3209 0.6236
;
'International Tables Vol C Tables 4.2.6.8 and 6.1.1.4'
;
Fe Fe 0.3463 0.8444
;
'International Tables Vol C Tables 4.2.6.8 and 6.1.1.4'
;
N N 0.0061 0.0033
;
'International Tables Vol C Tables 4.2.6.8 and 6.1.1.4'
;
O O 0.0106 0.0060
;
'International Tables Vol C Tables 4.2.6.8 and 6.1.1.4'
;

loop_
_geom_angle_atom_site_label_1
_geom_angle_atom_site_label_2
_geom_angle_atom_site_label_3
_geom_angle
_geom_angle_publ_flag
_geom_angle_site_symmetry_1
_geom_angle_site_symmetry_3
N(2) Fe(1) N(2) 100.6(3) yes . 2_665
N(2) Fe(1) N(2) 100.6(3) yes . 3_565
N(2) Fe(1) N(3) 79.97(19) yes . .
N(2) Fe(1) N(3) 171.3(2) yes . 2_665
N(2) Fe(1) N(3) 87.7(2) yes . 3_565
N(2) Fe(1) N(2) 100.6(3) yes 2_665 3_565
N(2) Fe(1) N(3) 87.7(2) yes 2_665 .
N(2) Fe(1) N(3) 79.98(19) yes 2_665 2_665
N(2) Fe(1) N(3) 171.3(2) yes 2_665 3_565
N(2) Fe(1) N(3) 171.4(2) yes 3_565 .
N(2) Fe(1) N(3) 87.7(2) yes 3_565 2_665
N(2) Fe(1) N(3) 80.02(19) yes 3_565 3_565
N(3) Fe(1) N(3) 91.40(17) yes . 2_665
N(3) Fe(1) N(3) 91.41(17) yes . 3_565
N(3) Fe(1) N(3) 91.43(17) yes 2_665 3_565
O(1) Cr(1) O(1) 112.7(8) yes . 2_555
O(1) Cr(1) O(1) 112.7(8) yes . 3_555
O(1) Cr(1) O(1) 179.1(8) yes . 4_556
O(1) Cr(1) O(1) 66.5(8) yes . 5_556
O(1) Cr(1) O(1) 68.1(9) yes . 6_556
O(1) Cr(1) O(2) 84.6(9) yes . .
O(1) Cr(1) O(2) 90.6(7) yes . 2_555
O(1) Cr(1) O(2) 140.0(7) yes . 3_555
O(1) Cr(1) O(2) 95.8(9) yes . 4_556
O(1) Cr(1) O(2) 88.9(7) yes . 5_556
O(1) Cr(1) O(2) 40.1(7) yes . 6_556
O(1) Cr(1) O(1) 112.7(8) yes 2_555 3_555
O(1) Cr(1) O(1) 66.5(8) yes 2_555 4_556
O(1) Cr(1) O(1) 68.1(9) yes 2_555 5_556
O(1) Cr(1) O(1) 179.1(8) yes 2_555 6_556
O(1) Cr(1) O(2) 140.0(7) yes 2_555 .
O(1) Cr(1) O(2) 84.6(9) yes 2_555 2_555
O(1) Cr(1) O(2) 90.6(7) yes 2_555 3_555
O(1) Cr(1) O(2) 88.9(7) yes 2_555 4_556
O(1) Cr(1) O(2) 40.1(7) yes 2_555 5_556
O(1) Cr(1) O(2) 95.8(9) yes 2_555 6_556
O(1) Cr(1) O(1) 68.1(9) yes 3_555 4_556
O(1) Cr(1) O(1) 179.1(8) yes 3_555 5_556
O(1) Cr(1) O(1) 66.5(8) yes 3_555 6_556
O(1) Cr(1) O(2) 90.6(7) yes 3_555 .
O(1) Cr(1) O(2) 140.0(7) yes 3_555 2_555
O(1) Cr(1) O(2) 84.6(9) yes 3_555 3_555
O(1) Cr(1) O(2) 40.1(7) yes 3_555 4_556
O(1) Cr(1) O(2) 95.8(9) yes 3_555 5_556
O(1) Cr(1) O(2) 88.9(7) yes 3_555 6_556
O(1) Cr(1) O(1) 112.7(8) yes 4_556 5_556
O(1) Cr(1) O(1) 112.7(8) yes 4_556 6_556
O(1) Cr(1) O(2) 95.8(9) yes 4_556 .
O(1) Cr(1) O(2) 88.9(7) yes 4_556 2_555
O(1) Cr(1) O(2) 40.1(7) yes 4_556 3_555
O(1) Cr(1) O(2) 84.6(9) yes 4_556 4_556
O(1) Cr(1) O(2) 90.6(7) yes 4_556 5_556
O(1) Cr(1) O(2) 140.0(7) yes 4_556 6_556
O(1) Cr(1) O(1) 112.7(8) yes 5_556 6_556
O(1) Cr(1) O(2) 88.9(7) yes 5_556 .
O(1) Cr(1) O(2) 40.1(7) yes 5_556 2_555
O(1) Cr(1) O(2) 95.8(9) yes 5_556 3_555
O(1) Cr(1) O(2) 140.0(7) yes 5_556 4_556
O(1) Cr(1) O(2) 84.6(9) yes 5_556 5_556
O(1) Cr(1) O(2) 90.6(7) yes 5_556 6_556
O(1) Cr(1) O(2) 40.1(7) yes 6_556 .
O(1) Cr(1) O(2) 95.8(9) yes 6_556 2_555
O(1) Cr(1) O(2) 88.9(7) yes 6_556 3_555
O(1) Cr(1) O(2) 90.6(7) yes 6_556 4_556
O(1) Cr(1) O(2) 140.0(7) yes 6_556 5_556
O(1) Cr(1) O(2) 84.6(9) yes 6_556 6_556
O(2) Cr(1) O(2) 58.4(8) yes . 2_555
O(2) Cr(1) O(2) 58.4(8) yes . 3_555
O(2) Cr(1) O(2) 126.4(6) yes . 4_556
O(2) Cr(1) O(2) 172.3(9) yes . 5_556
O(2) Cr(1) O(2) 117.6(10) yes . 6_556
O(2) Cr(1) O(2) 58.4(8) yes 2_555 3_555
O(2) Cr(1) O(2) 172.3(9) yes 2_555 4_556
O(2) Cr(1) O(2) 117.6(10) yes 2_555 5_556
O(2) Cr(1) O(2) 126.4(6) yes 2_555 6_556
O(2) Cr(1) O(2) 117.6(10) yes 3_555 4_556
O(2) Cr(1) O(2) 126.4(6) yes 3_555 5_556
O(2) Cr(1) O(2) 172.3(9) yes 3_555 6_556
O(2) Cr(1) O(2) 58.4(8) yes 4_556 5_556
O(2) Cr(1) O(2) 58.4(8) yes 4_556 6_556
O(2) Cr(1) O(2) 58.4(8) yes 5_556 6_556
Cr(1) O(1) O(2) 68.3(16) yes . 6_556
Cr(1) O(1) C(8) 106(2) yes . 6_556
Cr(1) O(1) C(7) 106.8(16) yes . .
Cr(1) O(1) C(7) 96.8(12) yes . 6_556
O(2) O(1) C(8) 54(3) yes 6_556 6_556
O(2) O(1) C(7) 128(2) yes 6_556 .
O(2) O(1) C(7) 98.0(17) yes 6_556 6_556
C(8) O(1) C(7) 81(3) yes 6_556 .
C(8) O(1) C(7) 56(3) yes 6_556 6_556
C(7) O(1) C(7) 29.5(14) yes . 6_556
Cr(1) O(2) O(1) 71.6(14) yes . 6_556
Cr(1) O(2) O(2) 60.8(7) yes . 2_555
Cr(1) O(2) O(2) 60.8(8) yes . 3_555
Cr(1) O(2) C(8) 111(3) yes . .
O(1) O(2) O(2) 127.1(15) yes 6_556 2_555
O(1) O(2) O(2) 115.0(18) yes 6_556 3_555
O(1) O(2) C(8) 57(3) yes 6_556 .
O(2) O(2) O(2) 60.0(11) yes 2_555 3_555
O(2) O(2) C(8) 119.4(18) yes 2_555 .
O(2) O(2) C(8) 171(4) yes 3_555 .
O(3) O(3) C(7) 86(7) yes 6_556 .
O(3) O(3) C(7) 58(6) yes 6_556 6_556
C(7) O(3) C(7) 39(3) yes . 6_556
C(1) N(1) C(1) 117.4(7) yes . 2_665
C(1) N(1) C(1) 117.5(7) yes . 3_565
C(1) N(1) C(1) 117.4(7) yes 2_665 3_565
Fe(1) N(2) C(2) 123.3(5) yes . .
Fe(1) N(2) C(3) 116.3(4) yes . .
C(2) N(2) C(3) 120.3(5) yes . .
Fe(1) N(3) C(4) 114.3(4) yes . .
Fe(1) N(3) C(5) 139.5(4) yes . .
C(4) N(3) C(5) 105.5(5) yes . .
C(5) N(4) C(6) 106.2(6) yes . .
N(1) C(1) C(2) 109.9(6) yes . .
N(2) C(2) C(1) 106.6(6) yes . .
N(2) C(3) C(4) 115.9(5) yes . .
N(3) C(4) C(3) 113.2(5) yes . .
N(3) C(4) C(6) 107.1(5) yes . .
C(3) C(4) C(6) 139.7(5) yes . .
N(3) C(5) N(4) 111.9(4) yes . .
N(4) C(6) C(4) 109.2(5) yes . .
O(1) C(8) O(2) 69(3) yes 6_556 .
O(1) C(8) O(4) 140(3) yes 6_556 .
O(1) C(8) C(7) 82(4) yes 6_556 .
O(1) C(8) C(7) 57(3) yes 6_556 6_556
O(2) C(8) O(4) 98(4) yes . .
O(2) C(8) C(7) 126(4) yes . .
O(2) C(8) C(7) 119(4) yes . 6_556
O(4) C(8) C(7) 131(3) yes . .
O(4) C(8) C(7) 141(3) yes . 6_556
C(7) C(8) C(7) 29.6(17) yes . 6_556
O(1) C(7) O(1) 84(2) yes . 6_556
O(1) C(7) O(3) 126(4) yes . .
O(1) C(7) O(3) 141(3) yes . 6_556
O(1) C(7) C(8) 106(3) yes . .
O(1) C(7) C(8) 42.5(16) yes . 6_556
O(1) C(7) C(7) 93(3) yes . 6_556
O(1) C(7) O(3) 133(3) yes 6_556 .
O(1) C(7) O(3) 98(3) yes 6_556 6_556
O(1) C(7) C(8) 43(2) yes 6_556 .
O(1) C(7) C(8) 84.3(17) yes 6_556 6_556
O(1) C(7) C(7) 58(3) yes 6_556 6_556
O(3) C(7) O(3) 36(3) yes . 6_556
O(3) C(7) C(8) 129(3) yes . .
O(3) C(7) C(8) 96(3) yes . 6_556
O(3) C(7) C(7) 83(4) yes . 6_556
O(3) C(7) C(8) 102(3) yes 6_556 .
O(3) C(7) C(8) 99(3) yes 6_556 6_556
O(3) C(7) C(7) 58(3) yes 6_556 6_556
C(8) C(7) C(8) 125(3) yes . 6_556
C(8) C(7) C(7) 94(4) yes . 6_556
C(8) C(7) C(7) 57(3) yes 6_556 6_556
C(5) N(4) H(7) 126.884 no . .
C(6) N(4) H(7) 126.880 no . .
N(1) C(1) H(1) 109.696 no . .
N(1) C(1) H(2) 109.658 no . .
C(2) C(1) H(1) 109.667 no . .
C(2) C(1) H(2) 109.676 no . .
H(1) C(1) H(2) 108.169 no . .
N(2) C(2) H(3) 110.413 no . .
N(2) C(2) H(4) 110.427 no . .
C(1) C(2) H(3) 110.410 no . .
C(1) C(2) H(4) 110.415 no . .
H(3) C(2) H(4) 108.621 no . .
N(2) C(3) H(5) 122.065 no . .
C(4) C(3) H(5) 122.071 no . .
N(3) C(5) H(6) 124.044 no . .
N(4) C(5) H(6) 124.048 no . .
N(4) C(6) H(8) 125.379 no . .
C(4) C(6) H(8) 125.373 no . .
N(4) H(7) H(7) 156.418 no . 4_556

loop_
_geom_bond_atom_site_label_1
_geom_bond_atom_site_label_2
_geom_bond_distance
_geom_bond_publ_flag
_geom_bond_site_symmetry_2
Fe(1) N(2) 1.985(4) yes .
Fe(1) N(2) 1.986(4) yes 2_665
Fe(1) N(2) 1.985(4) yes 3_565
Fe(1) N(3) 1.958(5) yes .
Fe(1) N(3) 1.957(5) yes 2_665
Fe(1) N(3) 1.957(5) yes 3_565
Cr(1) O(1) 1.96(4) yes .
Cr(1) O(1) 1.96(4) yes 2_555
Cr(1) O(1) 1.96(4) yes 3_555
Cr(1) O(1) 1.96(4) yes 4_556
Cr(1) O(1) 1.96(4) yes 5_556
Cr(1) O(1) 1.96(4) yes 6_556
Cr(1) O(2) 1.922(16) yes .
Cr(1) O(2) 1.922(16) yes 2_555
Cr(1) O(2) 1.922(16) yes 3_555
Cr(1) O(2) 1.922(16) yes 4_556
Cr(1) O(2) 1.922(16) yes 5_556
Cr(1) O(2) 1.922(16) yes 6_556
O(1) O(2) 1.33(3) yes 6_556
O(1) C(8) 1.21(6) yes 6_556
O(1) C(7) 1.49(4) yes .
O(1) C(7) 1.76(4) yes 6_556
O(2) O(2) 1.87(3) yes 2_555
O(2) O(2) 1.87(3) yes 3_555
O(2) C(8) 1.16(5) yes .
O(3) O(3) 0.80(8) yes 6_556
O(3) C(7) 1.17(6) yes .
O(3) C(7) 1.37(7) yes 6_556
O(4) C(8) 1.53(7) yes .
N(1) C(1) 1.434(7) yes .
N(1) C(1) 1.434(7) yes 2_665
N(1) C(1) 1.433(7) yes 3_565
N(2) C(2) 1.490(8) yes .
N(2) C(3) 1.280(8) yes .
N(3) C(4) 1.386(6) yes .
N(3) C(5) 1.329(7) yes .
N(4) C(5) 1.335(8) yes .
N(4) C(6) 1.341(7) yes .
C(1) C(2) 1.560(9) yes .
C(3) C(4) 1.426(8) yes .
C(4) C(6) 1.358(10) yes .
C(8) C(7) 1.48(6) yes .
C(8) C(7) 1.76(7) yes 6_556
C(7) C(7) 0.87(4) yes 6_556
N(4) H(7) 0.860 no .
C(1) H(1) 0.970 no .
C(1) H(2) 0.970 no .
C(2) H(3) 0.970 no .
C(2) H(4) 0.970 no .
C(3) H(5) 0.930 no .
C(5) H(6) 0.930 no .
C(6) H(8) 0.930 no .
H(7) H(7) 1.058 no 4_556

loop_
_geom_contact_atom_site_label_1
_geom_contact_atom_site_label_2
_geom_contact_distance
_geom_contact_publ_flag
_geom_contact_site_symmetry_2
Fe(1) N(1) 3.092(7) no .
Fe(1) C(2) 3.068(6) no 2_665
Fe(1) C(2) 3.067(6) no 3_565
Fe(1) C(3) 2.799(5) no 2_665
Fe(1) C(3) 2.798(5) no 3_565
Fe(1) C(4) 2.826(6) no 2_665
Fe(1) C(4) 2.825(6) no 3_565
Fe(1) C(5) 3.091(6) no 2_665
Fe(1) C(5) 3.091(6) no 3_565
Cr(1) C(8) 2.57(5) no 2_555
Cr(1) C(8) 2.57(5) no 3_555
Cr(1) C(8) 2.57(5) no 4_556
Cr(1) C(8) 2.57(5) no 5_556
Cr(1) C(7) 2.79(3) no 2_555
Cr(1) C(7) 2.79(3) no 3_555
Cr(1) C(7) 2.79(3) no 4_556
Cr(1) C(7) 2.79(3) no 5_556
O(1) C(8) 3.29(6) no 2_555
O(1) C(8) 3.15(4) no 5_556
O(1) C(7) 3.15(4) no 5_556
O(2) O(3) 3.43(6) no .
O(2) O(3) 3.26(6) no 6_556
O(2) O(4) 3.36(4) no 3_555
O(2) C(8) 3.28(6) no 6_556
O(2) C(7) 3.26(4) no 3_555
O(3) O(4) 3.29(6) no .
O(3) O(4) 3.08(6) no 6_556
N(1) N(2) 2.806(7) no .
N(1) N(2) 2.806(7) no 2_665
N(1) N(2) 2.805(7) no 3_565
N(1) C(2) 2.454(7) no 2_665
N(1) C(2) 2.453(7) no 3_565
N(2) C(1) 3.596(9) no 2_665
N(2) C(2) 3.255(8) no 2_665
N(2) C(4) 3.594(8) no 3_565
N(2) C(5) 3.561(7) no 3_565
N(3) C(2) 3.551(7) no 2_665
N(3) C(3) 3.338(8) no 2_665
N(3) C(4) 3.379(8) no 2_665
N(3) C(5) 3.210(8) no 3_565
N(4) N(4) 2.722(8) no 4_556
C(1) C(2) 3.177(11) no 2_665
C(1) C(3) 3.324(8) no .
C(3) C(5) 3.467(7) no .
C(4) C(5) 3.569(9) no 3_565
O(1) C(6) 3.35(2) no 2_555
O(1) C(6) 3.59(3) no 6_556
O(2) O(5) 3.13(2) no .
O(2) O(5) 3.39(3) no 2_555
O(2) C(6) 3.553(16) no 4_556
O(3) C(1) 3.36(6) no 6_555
O(3) C(5) 3.36(6) no 5_566
O(4) O(5) 2.74(6) no .
O(4) O(5) 3.04(6) no 2_555
O(4) N(2) 3.60(3) no 1_556
O(4) C(2) 3.17(4) no 1_556
O(4) C(3) 3.15(3) no 1_556
O(4) C(3) 3.23(3) no 6_556
O(4) C(4) 3.57(3) no 6_556
O(5) O(2) 3.13(2) no .
O(5) O(2) 3.39(3) no 3_555
O(5) O(2) 3.13(2) no 4_557
O(5) O(2) 3.39(3) no 6_557
O(5) O(4) 2.74(6) no .
O(5) O(4) 3.04(6) no 3_555
O(5) O(4) 2.74(6) no 4_557
O(5) O(4) 3.04(6) no 6_557
O(5) O(5) 2.06(7) no 2_555
O(5) O(5) 2.06(7) no 3_555
O(5) C(3) 3.59(5) no 1_556
O(5) C(3) 3.59(5) no 4_556
N(2) O(4) 3.60(3) no 1_554
C(1) O(3) 3.36(6) no 6_555
C(2) O(4) 3.17(4) no 1_554
C(3) O(4) 3.15(3) no 1_554
C(3) O(4) 3.23(3) no 6_556
C(3) O(5) 3.59(5) no 1_554
C(4) O(4) 3.57(3) no 6_556
C(5) O(3) 3.36(6) no 5_666
C(6) O(1) 3.35(2) no 3_555
C(6) O(1) 3.59(3) no 6_556
C(6) O(2) 3.553(16) no 4_556
C(6) C(8) 3.55(3) no 6_556
C(6) C(7) 3.34(3) no 6_556
C(8) C(6) 3.55(3) no 6_556
C(7) C(6) 3.34(3) no 6_556
Fe(1) H(3) 3.1412 no .
Fe(1) H(3) 3.1421 no 2_665
Fe(1) H(3) 3.1413 no 3_565
Fe(1) H(6) 3.3801 no .
Fe(1) H(6) 3.3794 no 2_665
Fe(1) H(6) 3.3796 no 3_565
N(1) H(1) 1.9836 no 2_665
N(1) H(1) 1.9826 no 3_565
N(1) H(2) 1.9839 no 2_665
N(1) H(2) 1.9828 no 3_565
N(1) H(3) 2.6897 no .
N(1) H(3) 2.6908 no 2_665
N(1) H(3) 2.6898 no 3_565
N(1) H(4) 3.2851 no .
N(1) H(4) 3.2858 no 2_665
N(1) H(4) 3.2846 no 3_565
N(2) H(1) 2.6583 no .
N(2) H(2) 3.2900 no .
N(2) H(3) 2.8135 no 2_665
N(3) H(3) 3.2613 no 2_665
N(3) H(5) 3.2137 no .
N(3) H(6) 2.9243 no 3_565
N(3) H(7) 3.0326 no .
N(3) H(8) 3.1050 no .
C(1) H(1) 3.2367 no 2_665
C(1) H(1) 2.4542 no 3_565
C(1) H(2) 2.5545 no 2_665
C(1) H(2) 3.0127 no 3_565
C(1) H(3) 2.9552 no 2_665
C(1) H(5) 3.4800 no .
C(2) H(1) 2.9422 no 3_565
C(2) H(3) 3.5101 no 2_665
C(2) H(5) 2.5749 no .
C(3) H(1) 3.2072 no .
C(3) H(3) 3.0918 no .
C(3) H(3) 3.0435 no 2_665
C(3) H(4) 2.4939 no .
C(3) H(6) 3.5950 no 3_565
C(3) H(8) 2.9891 no .
C(4) H(3) 3.3229 no 2_665
C(4) H(6) 3.0604 no .
C(4) H(6) 3.1331 no 3_565
C(4) H(7) 3.0317 no .
C(5) H(6) 3.2474 no 3_565
C(5) H(7) 2.8148 no 4_556
C(5) H(8) 3.0389 no .
C(6) H(5) 2.9582 no .
C(6) H(6) 3.0348 no .
C(6) H(6) 3.5630 no 3_565
C(6) H(7) 2.9306 no 4_556
H(1) H(1) 3.3715 no 2_665
H(1) H(1) 3.3715 no 3_565
H(1) H(2) 2.3028 no 2_665
H(1) H(3) 2.8756 no .
H(1) H(3) 2.5141 no 2_665
H(1) H(4) 2.3845 no .
H(1) H(5) 3.2339 no .
H(2) H(2) 2.9405 no 2_665
H(2) H(2) 2.9405 no 3_565
H(2) H(3) 2.3920 no .
H(2) H(4) 2.4179 no .
H(3) H(5) 3.3456 no .
H(3) H(5) 3.5111 no 3_565
H(4) H(5) 2.3091 no .
H(5) H(8) 3.0522 no .
H(6) H(7) 2.3729 no .
H(6) H(7) 2.9665 no 4_556
H(7) H(8) 2.3966 no .
H(7) H(8) 3.1813 no 4_556
O(1) H(8) 2.5513 no 2_555
O(1) H(8) 3.1361 no 6_556
O(2) H(8) 2.6393 no 4_556
O(2) H(8) 3.2810 no 6_556
O(3) H(1) 3.1657 no 6_555
O(3) H(2) 3.3869 no 1_556
O(3) H(2) 2.8116 no 6_555
O(3) H(4) 3.3643 no 6_555
O(3) H(6) 2.9759 no 3_565
O(3) H(6) 2.5674 no 5_566
O(4) H(1) 3.2134 no 1_556
O(4) H(4) 2.3682 no 1_556
O(4) H(5) 2.3323 no 1_556
O(4) H(5) 2.7240 no 6_556
O(4) H(8) 2.9617 no 4_556
O(4) H(8) 3.2870 no 6_556
O(5) H(5) 2.7958 no 1_556
O(5) H(5) 2.7958 no 4_556
O(5) H(8) 3.3321 no 1_556
O(5) H(8) 3.3321 no 4_556
N(2) H(4) 3.5019 no 6_555
N(3) H(3) 3.4925 no 5_665
N(4) H(1) 3.3088 no 4_555
N(4) H(2) 3.4033 no 2_666
N(4) H(2) 3.2314 no 5_665
N(4) H(3) 3.1626 no 5_665
C(1) H(6) 3.4175 no 3_564
C(3) H(4) 3.2951 no 6_555
C(4) H(3) 3.4453 no 5_665
C(5) H(2) 3.0981 no 2_666
C(5) H(3) 3.3111 no 5_665
C(5) H(4) 3.3079 no 5_665
C(6) H(1) 3.3750 no 4_555
C(6) H(3) 3.2375 no 5_665
C(8) H(1) 3.5519 no 1_556
C(8) H(4) 3.3656 no 1_556
C(8) H(8) 2.8840 no 4_556
C(8) H(8) 3.0568 no 6_556
C(7) H(6) 3.4052 no 5_566
C(7) H(8) 3.0742 no 6_556
H(1) O(3) 3.1657 no 6_555
H(1) O(4) 3.2134 no 1_554
H(1) N(4) 3.3088 no 4_555
H(1) C(6) 3.3750 no 4_555
H(1) C(8) 3.5519 no 1_554
H(1) H(6) 3.5729 no 3_564
H(1) H(7) 3.5012 no 1_554
H(1) H(7) 3.0754 no 4_555
H(1) H(8) 3.1837 no 4_555
H(2) O(3) 3.3869 no 1_554
H(2) O(3) 2.8116 no 6_555
H(2) N(4) 3.4033 no 3_564
H(2) N(4) 3.2314 no 5_565
H(2) C(5) 3.0981 no 3_564
H(2) H(6) 2.5248 no 3_564
H(2) H(7) 3.1968 no 3_564
H(2) H(7) 2.9139 no 5_565
H(3) N(3) 3.4925 no 5_565
H(3) N(4) 3.1626 no 5_565
H(3) C(4) 3.4453 no 5_565
H(3) C(5) 3.3111 no 5_565
H(3) C(6) 3.2375 no 5_565
H(3) H(3) 3.3101 no 6_555
H(3) H(4) 3.5632 no 6_555
H(3) H(7) 3.4477 no 5_565
H(4) O(3) 3.3643 no 6_555
H(4) O(4) 2.3682 no 1_554
H(4) N(2) 3.5019 no 6_555
H(4) C(3) 3.2951 no 6_555
H(4) C(5) 3.3079 no 5_565
H(4) C(8) 3.3656 no 1_554
H(4) H(3) 3.5632 no 6_555
H(4) H(4) 3.2146 no 6_555
H(4) H(5) 3.1624 no 6_555
H(4) H(6) 3.3314 no 5_565
H(5) O(4) 2.3323 no 1_554
H(5) O(4) 2.7240 no 6_556
H(5) O(5) 2.7958 no 1_554
H(5) H(4) 3.1624 no 6_555
H(5) H(5) 3.2237 no 6_555
H(5) H(8) 3.5853 no 4_555
H(6) O(3) 2.9759 no 2_665
H(6) O(3) 2.5674 no 5_666
H(6) C(1) 3.4175 no 2_666
H(6) C(7) 3.4052 no 5_666
H(6) H(1) 3.5729 no 2_666
H(6) H(2) 2.5248 no 2_666
H(6) H(4) 3.3314 no 5_665
H(7) H(1) 3.5012 no 1_556
H(7) H(1) 3.0754 no 4_555
H(7) H(2) 3.1968 no 2_666
H(7) H(2) 2.9139 no 5_665
H(7) H(3) 3.4477 no 5_665
H(8) O(1) 2.5513 no 3_555
H(8) O(1) 3.1361 no 6_556
H(8) O(2) 2.6393 no 4_556
H(8) O(2) 3.2810 no 6_556
H(8) O(4) 2.9617 no 4_556
H(8) O(4) 3.2870 no 6_556
H(8) O(5) 3.3321 no 1_554
H(8) C(8) 2.8840 no 4_556
H(8) C(8) 3.0568 no 6_556
H(8) C(7) 3.0742 no 6_556
H(8) H(1) 3.1837 no 4_555
H(8) H(5) 3.5853 no 4_555

loop_
_geom_hbond_atom_site_label_D
_geom_hbond_atom_site_label_H
_geom_hbond_atom_site_label_A
_geom_hbond_site_symmetry_A
_geom_hbond_distance_DA
_geom_hbond_distance_DH
_geom_hbond_distance_HA
_geom_hbond_angle_DHA
_geom_hbond_publ_flag
N(4) H(7) N(4) 4_556 2.722(8) 0.860 1.878 166.8 no
